data_2011730
loop_
_publ_author_name
'Janczak, Jan'
'Perp\'etuo, Genivaldo Julio'

_publ_section_title
;
 Melaminium phthalate
;
_journal_issue 1
_journal_name_full 'Acta Crystallographica Section C'
_journal_page_first 123
_journal_page_last 125
_journal_paper_doi 10.1107/S0108270100016607
_journal_volume 57
_journal_year 2001
_chemical_formula_moiety 'C3 H7 N6 + , C8 H5 O4 -'
_chemical_formula_sum 'C11 H12 N6 O4'
_chemical_formula_weight 292.27
_space_group_IT_number 60
_symmetry_cell_setting orthorhombic
_symmetry_space_group_name_Hall '-P 2n 2ab'
_symmetry_space_group_name_H-M 'P b c n'
_cell_angle_alpha 90.00
_cell_angle_beta 90.00
_cell_angle_gamma 90.00
_cell_formula_units_Z 8
_cell_length_a 33.622(7)
_cell_length_b 10.562(2)
_cell_length_c 7.0670(10)
_cell_measurement_reflns_used 2558
_cell_measurement_temperature 293(2)
_cell_measurement_theta_max 25
_cell_measurement_theta_min 5
_cell_volume 2509.6(8)
_computing_cell_refinement 'KUMA KM-4 CCD software'
_computing_data_collection 'KUMA KM-4 CCD software (KUMA, 1998)'
_computing_data_reduction 'KUMA KM-4 CCD software'
_computing_molecular_graphics 'SHELXTL (Sheldrick, 1990)'
_computing_publication_material SHELXL97
_computing_structure_refinement 'SHELXL97 (Sheldrick, 1997)'
_computing_structure_solution 'SHELXS97 (Sheldrick, 1990)'
_diffrn_ambient_temperature 295(2)
_diffrn_detector_area_resol_mean '1024x1024 with blocks 2x2'
_diffrn_measured_fraction_theta_full .954
_diffrn_measured_fraction_theta_max .954
_diffrn_measurement_device_type
;
KUMA KM-4 diffractometer with two-dimensional area CCD detector
;
_diffrn_measurement_method \w--scan
_diffrn_radiation_monochromator graphite
_diffrn_radiation_source 'fine-focus sealed tube'
_diffrn_radiation_type MoK\a
_diffrn_radiation_wavelength .71073
_diffrn_reflns_av_R_equivalents .0462
_diffrn_reflns_av_sigmaI/netI .0611
_diffrn_reflns_limit_h_max 45
_diffrn_reflns_limit_h_min -45
_diffrn_reflns_limit_k_max 14
_diffrn_reflns_limit_k_min -14
_diffrn_reflns_limit_l_max 9
_diffrn_reflns_limit_l_min -8
_diffrn_reflns_number 22665
_diffrn_reflns_theta_full 29.66
_diffrn_reflns_theta_max 29.56
_diffrn_reflns_theta_min 2.65
_exptl_absorpt_coefficient_mu .122
_exptl_absorpt_correction_T_max .976
_exptl_absorpt_correction_T_min .959
_exptl_absorpt_correction_type analytical
_exptl_absorpt_process_details
;
face-indexed, SHELXTL, (Sheldrick, 1990)
;
_exptl_crystal_colour colourless
_exptl_crystal_density_diffrn 1.547
_exptl_crystal_density_meas 1.54
_exptl_crystal_density_method floatation
_exptl_crystal_description parallelepiped
_exptl_crystal_F_000 1216
_exptl_crystal_size_max .35
_exptl_crystal_size_mid .22
_exptl_crystal_size_min .20
_refine_diff_density_max .202
_refine_diff_density_min -.235
_refine_ls_extinction_method none
_refine_ls_goodness_of_fit_ref 1.005
_refine_ls_hydrogen_treatment mixed
_refine_ls_matrix_type full
_refine_ls_number_parameters 214
_refine_ls_number_reflns 3384
_refine_ls_number_restraints 0
_refine_ls_restrained_S_all 1.005
_refine_ls_R_factor_all .1267
_refine_ls_R_factor_gt .0456
_refine_ls_shift/su_max .001
_refine_ls_shift/su_mean .000
_refine_ls_structure_factor_coef Fsqd
_refine_ls_weighting_details 'calc w = 1/[\s^2^(Fo^2^)+(0.0600P)^2^+0.0660P] where P=(Fo^2^+2Fc^2^)/3'
_refine_ls_weighting_scheme calc
_refine_ls_wR_factor_ref .1257
_reflns_number_gt 1527
_reflns_number_total 3384
_reflns_threshold_expression I>2\s(I)
_cod_data_source_file na1491.cif
_cod_data_source_block I
_cod_depositor_comments
;
 Removing duplicate rows from the ATOM_TYPE loop.

 Antanas Vaitkus,
 2018-08-07
;
_cod_database_code 2011730

loop_
_symmetry_equiv_pos_as_xyz
'x, y, z'
'-x+1/2, -y+1/2, z+1/2'
'-x, y, -z+1/2'
'x+1/2, -y+1/2, -z'
'-x, -y, -z'
'x-1/2, y-1/2, -z-1/2'
'x, -y, z-1/2'
'-x-1/2, y-1/2, z'

loop_
_atom_site_label
_atom_site_fract_x
_atom_site_fract_y
_atom_site_fract_z
_atom_site_U_iso_or_equiv
_atom_site_adp_type
_atom_site_calc_flag
_atom_site_refinement_flags
_atom_site_occupancy
_atom_site_disorder_assembly
_atom_site_disorder_group
_atom_site_type_symbol
O1 .68042(4) .54189(13) .0412(2) .0513(4) Uani d . 1 . . O
H1 .6648(7) .622(2) .029(3) .077 Uiso d . 1 . . H
O2 .62577(4) .46662(13) .1786(2) .0565(4) Uani d . 1 . . O
O3 .63474(4) .26901(13) .5039(2) .0551(4) Uani d . 1 . . O
O4 .59681(4) .18766(15) .2774(2) .0644(5) Uani d . 1 . . O
C1 .67826(5) .32381(17) .0988(3) .0392(4) Uani d . 1 . . C
C2 .66412(5) .22230(17) .2069(3) .0393(4) Uani d . 1 . . C
C3 .68414(6) .10773(19) .1982(3) .0509(5) Uani d . 1 . . C
H3 .6751 .0396 .2697 .061 Uiso calc R 1 . . H
C4 .71725(6) .0934(2) .0849(3) .0578(6) Uani d . 1 . . C
H4 .7308 .0168 .0838 .069 Uiso calc R 1 . . H
C5 .73031(6) .1919(2) -.0267(3) .0566(6) Uani d . 1 . . C
H5 .7521 .1811 -.1060 .068 Uiso calc R 1 . . H
C6 .71086(5) .3063(2) -.0198(3) .0472(5) Uani d . 1 . . C
H6 .7196 .3728 -.0953 .057 Uiso calc R 1 . . H
C7 .65877(5) .44973(17) .1092(3) .0402(5) Uani d . 1 . . C
C8 .62879(5) .23016(17) .3360(3) .0435(5) Uani d . 1 . . C
N1 .46181(4) .87876(14) .0810(2) .0395(4) Uani d . 1 . . N
C9 .43046(5) .82986(17) .1668(3) .0384(4) Uani d . 1 . . C
N2 .42634(4) .70185(14) .1871(2) .0411(4) Uani d . 1 . . N
H21 .4055(6) .6723(17) .255(3) .049 Uiso d . 1 . . H
C10 .45428(5) .62277(18) .1116(3) .0384(4) Uani d . 1 . . C
N3 .48628(4) .66843(14) .0235(2) .0387(4) Uani d . 1 . . N
C11 .48928(5) .79565(17) .0174(2) .0345(4) Uani d . 1 . . C
N4 .40213(5) .90280(17) .2359(3) .0499(5) Uani d . 1 . . N
H41 .4058(6) .990(2) .237(3) .060 Uiso d . 1 . . H
H42 .3849(6) .867(2) .320(3) .060 Uiso d . 1 . . H
N5 .44951(5) .49991(15) .1313(3) .0486(5) Uani d . 1 . . N
H51 .4688(6) .442(2) .094(3) .058 Uiso d . 1 . . H
H52 .4271(6) .472(2) .179(3) .058 Uiso d . 1 . . H
N6 .52230(4) .84463(17) -.0535(2) .0426(4) Uani d . 1 . . N
H61 .5235(5) .936(2) -.056(3) .051 Uiso d . 1 . . H
H62 .5437(5) .7932(19) -.101(3) .051 Uiso d . 1 . . H

loop_
_atom_site_aniso_label
_atom_site_aniso_U_11
_atom_site_aniso_U_22
_atom_site_aniso_U_33
_atom_site_aniso_U_12
_atom_site_aniso_U_13
_atom_site_aniso_U_23
O1 .0407(7) .0437(8) .0694(10) -.0004(6) .0100(7) .0114(7)
O2 .0423(7) .0587(9) .0686(10) .0086(6) .0184(7) .0119(8)
O3 .0625(9) .0493(8) .0535(10) -.0151(7) .0158(7) -.0063(7)
O4 .0430(8) .0793(11) .0709(10) -.0205(7) .0117(7) -.0094(9)
C1 .0342(9) .0410(11) .0423(11) -.0014(8) -.0005(8) -.0030(9)
C2 .0340(9) .0412(10) .0427(11) -.0032(8) -.0006(8) -.0025(9)
C3 .0489(11) .0433(12) .0604(15) -.0007(9) .0018(10) -.0021(11)
C4 .0504(12) .0517(13) .0714(16) .0148(10) .0019(11) -.0076(12)
C5 .0462(11) .0664(15) .0571(15) .0076(11) .0104(10) -.0085(12)
C6 .0396(10) .0561(12) .0461(12) -.0010(9) .0064(9) .0019(10)
C7 .0345(9) .0468(11) .0394(11) -.0008(8) .0017(8) .0031(9)
C8 .0398(10) .0359(10) .0546(14) -.0045(8) .0079(9) .0019(9)
N1 .0342(7) .0384(9) .0458(10) .0009(6) .0051(7) .0037(7)
C9 .0350(9) .0386(10) .0417(12) .0024(8) .0005(8) .0048(8)
N2 .0325(8) .0387(9) .0521(11) .0006(7) .0102(7) .0053(7)
C10 .0333(9) .0399(11) .0422(11) .0021(8) .0009(8) .0006(9)
N3 .0333(7) .0364(9) .0464(10) .0001(6) .0052(7) .0013(7)
C11 .0331(9) .0376(10) .0328(10) .0013(7) .0021(8) .0032(8)
N4 .0408(9) .0441(10) .0648(12) .0085(8) .0194(8) .0076(9)
N5 .0415(8) .0335(9) .0707(13) -.0012(8) .0118(9) .0057(8)
N6 .0381(8) .0375(9) .0523(11) -.0020(7) .0086(7) .0020(8)

loop_
_atom_type_symbol
_atom_type_description
_atom_type_scat_dispersion_real
_atom_type_scat_dispersion_imag
_atom_type_scat_source
C C .0033 .0016 'International Tables Vol C Tables 4.2.6.8 and 6.1.1.4'
H H .0000 .0000 'International Tables Vol C Tables 4.2.6.8 and 6.1.1.4'
N N .0061 .0033 'International Tables Vol C Tables 4.2.6.8 and 6.1.1.4'
O O .0106 .0060 'International Tables Vol C Tables 4.2.6.8 and 6.1.1.4'

loop_
_geom_angle_atom_site_label_1
_geom_angle_atom_site_label_2
_geom_angle_atom_site_label_3
_geom_angle
_geom_angle_publ_flag
C7 O1 H1 111.7(13) n
C6 C1 C2 119.6(2) n
C6 C1 C7 119.8(2) n
C2 C1 C7 120.6(2) n
C3 C2 C1 118.7(2) n
C3 C2 C8 117.4(2) n
C1 C2 C8 123.9(2) n
C4 C3 C2 120.9(2) n
C4 C3 H3 119.6 n
C2 C3 H3 119.6 n
C5 C4 C3 120.5(2) n
C5 C4 H4 119.8 n
C3 C4 H4 119.8 n
C4 C5 C6 119.5(2) n
C4 C5 H5 120.3 n
C6 C5 H5 120.3 n
C5 C6 C1 120.8(2) n
C5 C6 H6 119.6 n
C1 C6 H6 119.6 n
O2 C7 O1 122.9(2) y
O2 C7 C1 123.3(2) y
O1 C7 C1 113.8(2) y
O4 C8 O3 124.5(2) y
O4 C8 C2 117.7(2) y
O3 C8 C2 117.5(2) y
C9 N1 C11 116.4(2) y
N4 C9 N1 121.2(2) n
N4 C9 N2 117.8(2) n
N1 C9 N2 121.1(2) y
C10 N2 C9 119.6(2) y
C10 N2 H21 121.9(12) n
C9 N2 H21 118.4(12) n
N5 C10 N3 120.3(2) n
N5 C10 N2 118.6(2) n
N3 C10 N2 121.1(2) y
C10 N3 C11 115.8(2) y
N6 C11 N3 117.7(2) n
N6 C11 N1 116.5(2) n
N3 C11 N1 125.90(15) y
C9 N4 H41 119.1(13) n
C9 N4 H42 117.3(13) n
H41 N4 H42 119(2) n
C10 N5 H51 122.2(13) n
C10 N5 H52 118.7(14) n
H51 N5 H52 119.0(19) n
C11 N6 H61 115.7(10) n
C11 N6 H62 122.6(12) n
H61 N6 H62 121.7(16) n

loop_
_geom_bond_atom_site_label_1
_geom_bond_atom_site_label_2
_geom_bond_site_symmetry_2
_geom_bond_distance
_geom_bond_publ_flag
O1 C7 . 1.307(2) y
O1 H1 . 1.00(2) n
O2 C7 . 1.226(2) y
O3 C8 . 1.272(2) y
O4 C8 . 1.236(2) y
C1 C6 . 1.392(2) n
C1 C2 . 1.400(3) n
C1 C7 . 1.484(3) y
C2 C3 . 1.386(3) n
C2 C8 . 1.500(2) y
C3 C4 . 1.380(3) n
C3 H3 . .9300 n
C4 C5 . 1.377(3) n
C4 H4 . .9300 n
C5 C6 . 1.375(3) n
C5 H5 . .9300 n
C6 H6 . .9300 n
N1 C9 . 1.321(2) y
N1 C11 . 1.351(2) y
C9 N4 . 1.319(2) y
C9 N2 . 1.367(2) y
N2 C10 . 1.366(2) y
N2 H21 . .90(2) n
C10 N5 . 1.315(2) y
C10 N3 . 1.334(2) y
N3 C11 . 1.348(2) y
C11 N6 . 1.323(2) y
N4 H41 . .93(2) n
N4 H42 . .91(2) n
N5 H51 . .93(2) n
N5 H52 . .88(2) n
N6 H61 . .96(2) n
N6 H62 . .96(2) n

loop_
_geom_hbond_atom_site_label_D
_geom_hbond_atom_site_label_H
_geom_hbond_atom_site_label_A
_geom_hbond_site_symmetry_D
_geom_hbond_site_symmetry_H
_geom_hbond_site_symmetry_A
_geom_hbond_distance_DH
_geom_hbond_distance_HA
_geom_hbond_distance_DA
_geom_hbond_angle_DHA
_geom_hbond_publ_flag
O1 H1 O3 1_555 1_555 7_565 1.00(2) 1.54(2) 2.533(3) 170(2) yes
N2 H21 O3 1_555 1_555 5_666 .90(2) 2.27(2) 3.014(3) 140(2) yes
N2 H21 O2 1_555 1_555 3_655 .90(2) 2.46(2) 3.185(3) 138(2) yes
N4 H41 O4 1_555 1_555 3_665 .93(2) 2.10(2) 3.010(3) 169(2) yes
N4 H42 O3 1_555 1_555 5_666 .91(2) 2.02(2) 2.866(3) 155(2) yes
N5 H51 N3 1_555 1_555 5_665 .93(2) 2.08(2) 3.004(3) 172(2) yes
N5 H52 O2 1_555 1_555 3_655 .88(2) 2.04(2) 2.887(3) 161(2) yes
N6 H61 N1 1_555 1_555 5_675 .96(2) 2.03(2) 2.977(3) 169(2) yes
N6 H62 O4 1_555 1_555 7_565 .96(2) 1.99(2) 2.796(3) 140(2) yes
? ? ? ? ? ? ? ? ? ? ?

loop_
_cod_related_entry_id
_cod_related_entry_database
_cod_related_entry_code
1 ChemSpider 152507
